data_4502061
loop_
_publ_author_name
'Sun, Di'
'Xu, Hao-Ran'
'Yang, Cheng-Feng'
'Wei, Zhan-Hua'
'Zhang, Na'
'Huang, Rong-Bin'
'Zheng, Lan-Sun'

_publ_section_title
;
 Encapsulated Diverse Water Aggregates in Two
 Ag(I)/4,4&#x2032;-Bipyridine/Dicarboxylate Hosts: 1D Water Tape and Chain
;
_journal_issue 10
_journal_name_full 'Crystal Growth &amp; Design'
_journal_page_first 4642
_journal_paper_doi 10.1021/cg100927k
_journal_volume 10
_journal_year 2010
_chemical_formula_moiety '2(C11 H8 Ag N2 O2), 7(H2 O)'
_chemical_formula_sum 'C22 H30 Ag2 N4 O11'
_chemical_formula_weight 742.24
_chemical_name_systematic
; 
 ? 
;
_space_group_IT_number 52
_symmetry_cell_setting orthorhombic
_symmetry_space_group_name_Hall '-P 2a 2bc'
_symmetry_space_group_name_H-M 'P n n a'
_atom_sites_solution_hydrogens geom
_atom_sites_solution_primary direct
_atom_sites_solution_secondary difmap
_audit_creation_method SHELXL-97
_cell_angle_alpha 90.00
_cell_angle_beta 90.00
_cell_angle_gamma 90.00
_cell_formula_units_Z 4
_cell_length_a 17.271(3)
_cell_length_b 7.5384(15)
_cell_length_c 21.382(4)
_cell_measurement_reflns_used 1073
_cell_measurement_temperature 173(2)
_cell_measurement_theta_max 54.82
_cell_measurement_theta_min 6.18
_cell_volume 2783.8(9)
_computing_cell_refinement RAPID-AUTO
_computing_data_collection 'RAPID-AUTO (Rigaku Corporation, 1998)'
_computing_data_reduction 'CrystalStructure (Rigaku/MSC and Rigaku Corporation, 2002)'
_computing_molecular_graphics 'SHELXL-97 (Sheldrick, 1997)'
_computing_publication_material 'SHELXL-97 (Sheldrick, 1997)'
_computing_structure_refinement 'SHELXL-97 (Sheldrick, 1997)'
_computing_structure_solution 'SHELXS-97 (Sheldrick, 1997)'
_diffrn_ambient_temperature 173(2)
_diffrn_measured_fraction_theta_full 0.997
_diffrn_measured_fraction_theta_max 0.997
_diffrn_measurement_device_type 'Rigaku RAXIS-RAPID'
_diffrn_measurement_method '\w scan'
_diffrn_radiation_monochromator graphite
_diffrn_radiation_source 'fine-focus sealed tube'
_diffrn_radiation_type MoK\a
_diffrn_radiation_wavelength 0.71073
_diffrn_reflns_av_R_equivalents 0.1316
_diffrn_reflns_av_sigmaI/netI 0.0674
_diffrn_reflns_limit_h_max 22
_diffrn_reflns_limit_h_min -21
_diffrn_reflns_limit_k_max 9
_diffrn_reflns_limit_k_min -9
_diffrn_reflns_limit_l_max 27
_diffrn_reflns_limit_l_min -27
_diffrn_reflns_number 31979
_diffrn_reflns_theta_full 27.45
_diffrn_reflns_theta_max 27.45
_diffrn_reflns_theta_min 3.03
_exptl_absorpt_coefficient_mu 1.470
_exptl_absorpt_correction_T_max 0.9783
_exptl_absorpt_correction_T_min 0.9504
_exptl_absorpt_correction_type multi-scan
_exptl_absorpt_process_details 'ABSCOR (Higashi, 1995)'
_exptl_crystal_colour colorless
_exptl_crystal_density_diffrn 1.771
_exptl_crystal_density_method 'not measured'
_exptl_crystal_description block
_exptl_crystal_F_000 1488
_exptl_crystal_size_max 0.04
_exptl_crystal_size_mid 0.02
_exptl_crystal_size_min 0.02
_refine_diff_density_max 0.654
_refine_diff_density_min -1.113
_refine_diff_density_rms 0.140
_refine_ls_extinction_method none
_refine_ls_goodness_of_fit_ref 1.077
_refine_ls_hydrogen_treatment constr
_refine_ls_matrix_type full
_refine_ls_number_parameters 177
_refine_ls_number_reflns 3183
_refine_ls_number_restraints 0
_refine_ls_restrained_S_all 1.077
_refine_ls_R_factor_all 0.0784
_refine_ls_R_factor_gt 0.0643
_refine_ls_shift/su_max 0.001
_refine_ls_shift/su_mean 0.000
_refine_ls_structure_factor_coef Fsqd
_refine_ls_weighting_details 'calc w=1/[\s^2^(Fo^2^)+(0.0000P)^2^+21.9581P] where P=(Fo^2^+2Fc^2^)/3'
_refine_ls_weighting_scheme calc
_refine_ls_wR_factor_gt 0.1562
_refine_ls_wR_factor_ref 0.1646
_reflns_number_gt 2468
_reflns_number_total 3183
_reflns_threshold_expression >2sigma(I)
_cod_data_source_file cg100927k_si_002.cif
_cod_data_source_block p1
_cod_original_sg_symbol_H-M Pnna
_cod_database_code 4502061

loop_
_symmetry_equiv_pos_as_xyz
'x, y, z'
'-x+1/2, -y, z'
'x, -y+1/2, -z+1/2'
'-x+1/2, y+1/2, -z+1/2'
'-x, -y, -z'
'x-1/2, y, -z'
'-x, y-1/2, z-1/2'
'x-1/2, -y-1/2, z-1/2'

loop_
_atom_site_label
_atom_site_type_symbol
_atom_site_fract_x
_atom_site_fract_y
_atom_site_fract_z
_atom_site_U_iso_or_equiv
_atom_site_adp_type
_atom_site_occupancy
_atom_site_symmetry_multiplicity
_atom_site_calc_flag
_atom_site_refinement_flags
Ag1 Ag 0.03763(4) 0.33569(9) 0.45127(2) 0.0558(2) Uani 1 1 d .
C1 C -0.0482(5) 0.4153(15) 0.3271(3) 0.074(3) Uani 1 1 d .
H1A H -0.0911 0.3803 0.3503 0.089 Uiso 1 1 calc R
C2 C -0.0591(5) 0.4640(16) 0.2658(3) 0.078(3) Uani 1 1 d .
H2A H -0.1085 0.4605 0.2486 0.093 Uiso 1 1 calc R
C3 C 0.0026(4) 0.5180(9) 0.2293(3) 0.0378(13) Uani 1 1 d .
C4 C 0.0725(4) 0.5154(12) 0.2578(3) 0.057(2) Uani 1 1 d .
H4A H 0.1167 0.5467 0.2355 0.068 Uiso 1 1 calc R
C5 C 0.0785(5) 0.4664(13) 0.3199(3) 0.061(2) Uani 1 1 d .
H5A H 0.1273 0.4698 0.3381 0.074 Uiso 1 1 calc R
C6 C -0.0064(4) 0.5761(9) 0.1629(3) 0.0368(13) Uani 1 1 d .
C7 C -0.0763(4) 0.6362(12) 0.1412(3) 0.063(2) Uani 1 1 d .
H7A H -0.1196 0.6338 0.1670 0.076 Uiso 1 1 calc R
C8 C -0.0822(4) 0.7006(14) 0.0806(3) 0.065(3) Uani 1 1 d .
H8A H -0.1304 0.7385 0.0665 0.077 Uiso 1 1 calc R
C9 C 0.0444(4) 0.6478(11) 0.0626(3) 0.0526(19) Uani 1 1 d .
H9A H 0.0866 0.6489 0.0357 0.063 Uiso 1 1 calc R
C10 C 0.0547(4) 0.5809(11) 0.1219(3) 0.0508(18) Uani 1 1 d .
H10A H 0.1030 0.5391 0.1341 0.061 Uiso 1 1 calc R
C11 C 0.2109(4) 0.4517(10) 0.4585(3) 0.0476(16) Uani 1 1 d .
N1 N 0.0205(3) 0.4156(8) 0.3547(2) 0.0448(13) Uani 1 1 d .
N2 N -0.0226(3) 0.7109(8) 0.0418(2) 0.0470(14) Uani 1 1 d .
O1 O 0.1578(3) 0.5142(9) 0.4912(3) 0.0665(15) Uani 1 1 d .
O1W O 0.2508(6) 0.3138(13) 0.6905(4) 0.132(3) Uani 1 1 d .
H1WA H 0.2783 0.2759 0.7207 0.158 Uiso 0.50 1 d PR
H1WB H 0.2493 0.4265 0.6915 0.158 Uiso 0.50 1 d PR
H1WC H 0.2711 0.2821 0.6560 0.158 Uiso 1 1 d R
O2 O 0.2044(4) 0.3158(8) 0.4250(3) 0.0689(16) Uani 1 1 d .
O2W O 0.1833(5) 0.7806(10) 0.5781(3) 0.100(3) Uani 1 1 d .
H2WA H 0.1985 0.8521 0.5500 0.120 Uiso 1 1 d R
H2WB H 0.1823 0.6829 0.5583 0.120 Uiso 1 1 d R
O3W O 0.2500 0.0000 0.4840(4) 0.089(3) Uani 1 2 d S
H3WA H 0.2374 0.0870 0.4608 0.106 Uiso 1 1 d R
O4W O 0.2536(4) 0.1795(9) 0.3105(3) 0.0809(18) Uani 1 1 d .
H4WA H 0.2385 0.2187 0.3457 0.097 Uiso 1 1 d R
H4WB H 0.2513 0.0669 0.3112 0.097 Uiso 0.50 1 d PR
H4WC H 0.2249 0.2197 0.2815 0.097 Uiso 0.50 1 d PR

loop_
_atom_site_aniso_label
_atom_site_aniso_U_11
_atom_site_aniso_U_22
_atom_site_aniso_U_33
_atom_site_aniso_U_23
_atom_site_aniso_U_13
_atom_site_aniso_U_12
Ag1 0.0732(4) 0.0686(4) 0.0255(3) 0.0166(2) -0.0007(2) -0.0019(3)
C1 0.056(5) 0.129(8) 0.037(4) 0.033(5) -0.002(3) -0.026(5)
C2 0.046(4) 0.152(10) 0.035(4) 0.035(5) -0.004(3) -0.027(5)
C3 0.048(3) 0.038(3) 0.027(3) 0.009(2) 0.001(2) -0.005(3)
C4 0.038(3) 0.094(6) 0.038(3) 0.022(4) 0.001(3) 0.007(4)
C5 0.050(4) 0.099(7) 0.035(3) 0.021(4) 0.000(3) 0.004(4)
C6 0.040(3) 0.044(3) 0.026(3) 0.008(3) 0.002(2) -0.005(3)
C7 0.046(4) 0.104(7) 0.040(4) 0.035(4) -0.003(3) -0.004(4)
C8 0.044(4) 0.114(8) 0.036(4) 0.028(4) -0.003(3) 0.002(4)
C9 0.055(4) 0.074(5) 0.029(3) 0.014(3) 0.006(3) 0.013(4)
C10 0.043(4) 0.079(5) 0.030(3) 0.015(3) 0.003(3) 0.012(4)
C11 0.056(4) 0.051(4) 0.036(3) 0.009(3) -0.013(3) 0.001(3)
N1 0.049(3) 0.054(3) 0.032(3) 0.010(3) -0.005(2) -0.001(3)
N2 0.058(3) 0.059(4) 0.024(2) 0.011(2) -0.003(2) -0.003(3)
O1 0.053(3) 0.079(4) 0.067(4) -0.003(3) 0.007(3) -0.004(3)
O1W 0.111(6) 0.170(9) 0.114(7) 0.010(7) 0.026(6) -0.011(6)
O2 0.085(4) 0.056(3) 0.065(4) -0.009(3) -0.025(3) 0.003(3)
O2W 0.153(7) 0.083(5) 0.064(4) -0.001(4) 0.036(5) -0.020(5)
O3W 0.162(10) 0.049(5) 0.054(5) 0.000 0.000 0.003(6)
O4W 0.096(5) 0.081(4) 0.065(4) -0.001(3) 0.002(4) 0.018(4)

loop_
_atom_type_symbol
_atom_type_description
_atom_type_scat_dispersion_real
_atom_type_scat_dispersion_imag
_atom_type_scat_source
C C 0.0033 0.0016 'International Tables Vol C Tables 4.2.6.8 and 6.1.1.4'
H H 0.0000 0.0000 'International Tables Vol C Tables 4.2.6.8 and 6.1.1.4'
Ag Ag -0.8971 1.1015 'International Tables Vol C Tables 4.2.6.8 and 6.1.1.4'
N N 0.0061 0.0033 'International Tables Vol C Tables 4.2.6.8 and 6.1.1.4'
O O 0.0106 0.0060 'International Tables Vol C Tables 4.2.6.8 and 6.1.1.4'

loop_
_geom_angle_atom_site_label_1
_geom_angle_atom_site_label_2
_geom_angle_atom_site_label_3
_geom_angle
_geom_angle_site_symmetry_1
_geom_angle_site_symmetry_3
_geom_angle_publ_flag
N2 Ag1 N1 162.4(2) 7_556 . y
N2 Ag1 O1 91.5(2) 7_556 . y
N1 Ag1 O1 106.0(2) . . y
N1 C1 C2 123.2(7) . . ?
N1 C1 H1A 118.4 . . ?
C2 C1 H1A 118.4 . . ?
C1 C2 C3 120.8(7) . . ?
C1 C2 H2A 119.6 . . ?
C3 C2 H2A 119.6 . . ?
C4 C3 C2 115.5(6) . . ?
C4 C3 C6 121.6(6) . . ?
C2 C3 C6 122.9(6) . . ?
C3 C4 C5 120.1(7) . . ?
C3 C4 H4A 119.9 . . ?
C5 C4 H4A 119.9 . . ?
N1 C5 C4 124.7(7) . . ?
N1 C5 H5A 117.6 . . ?
C4 C5 H5A 117.6 . . ?
C7 C6 C10 116.8(6) . . ?
C7 C6 C3 120.6(6) . . ?
C10 C6 C3 122.4(6) . . ?
C6 C7 C8 119.7(7) . . ?
C6 C7 H7A 120.1 . . ?
C8 C7 H7A 120.1 . . ?
N2 C8 C7 123.3(7) . . ?
N2 C8 H8A 118.4 . . ?
C7 C8 H8A 118.4 . . ?
N2 C9 C10 123.6(7) . . ?
N2 C9 H9A 118.2 . . ?
C10 C9 H9A 118.2 . . ?
C6 C10 C9 120.0(6) . . ?
C6 C10 H10A 120.0 . . ?
C9 C10 H10A 120.0 . . ?
O1 C11 O2 124.3(7) . . ?
O1 C11 C11 117.9(7) . 2_565 ?
O2 C11 C11 117.8(7) . 2_565 ?
C5 N1 C1 115.6(6) . . ?
C5 N1 Ag1 121.3(5) . . ?
C1 N1 Ag1 123.1(5) . . ?
C8 N2 C9 116.5(6) . . ?
C8 N2 Ag1 119.5(5) . 7_565 ?
C9 N2 Ag1 124.0(5) . 7_565 ?
C11 O1 Ag1 101.9(5) . . ?
H1WA O1W H1WB 109.6 . . ?
H1WA O1W H1WC 109.6 . . ?
H1WB O1W H1WC 108.3 . . ?
H2WA O2W H2WB 101.7 . . ?
H4WA O4W H4WB 108.4 . . ?
H4WA O4W H4WC 110.1 . . ?
H4WB O4W H4WC 110.1 . . ?

loop_
_geom_bond_atom_site_label_1
_geom_bond_atom_site_label_2
_geom_bond_distance
_geom_bond_site_symmetry_2
_geom_bond_publ_flag
Ag1 N2 2.168(5) 7_556 y
Ag1 N1 2.171(5) . y
Ag1 O1 2.616(6) . y
C1 N1 1.325(9) . ?
C1 C2 1.374(10) . ?
C1 H1A 0.9300 . ?
C2 C3 1.381(9) . ?
C2 H2A 0.9300 . ?
C3 C4 1.353(9) . ?
C3 C6 1.494(8) . ?
C4 C5 1.382(9) . ?
C4 H4A 0.9300 . ?
C5 N1 1.307(9) . ?
C5 H5A 0.9300 . ?
C6 C7 1.371(10) . ?
C6 C10 1.372(9) . ?
C7 C8 1.389(9) . ?
C7 H7A 0.9300 . ?
C8 N2 1.323(9) . ?
C8 H8A 0.9300 . ?
C9 N2 1.328(9) . ?
C9 C10 1.375(9) . ?
C9 H9A 0.9300 . ?
C10 H10A 0.9300 . ?
C11 O1 1.246(9) . ?
C11 O2 1.254(9) . ?
C11 C11 1.535(14) 2_565 ?
N2 Ag1 2.168(5) 7_565 ?
O1W H1WA 0.8498 . ?
O1W H1WB 0.8500 . ?
O1W H1WC 0.8501 . ?
O2W H2WA 0.8500 . ?
O2W H2WB 0.8499 . ?
O3W H3WA 0.8500 . ?
O4W H4WA 0.8499 . ?
O4W H4WB 0.8500 . ?
O4W H4WC 0.8500 . ?

loop_
_geom_hbond_atom_site_label_D
_geom_hbond_atom_site_label_H
_geom_hbond_atom_site_label_A
_geom_hbond_distance_DH
_geom_hbond_distance_HA
_geom_hbond_distance_DA
_geom_hbond_angle_DHA
_geom_hbond_site_symmetry_A
O1W H1WA O1W 0.85 2.07 2.719(17) 132.7 3_556
O1W H1WB O1W 0.85 1.96 2.81(2) 177.4 2_565
O1W H1WC O2W 0.85 1.90 2.752(11) 178.0 2_565
O2W H2WA O3W 0.85 2.01 2.849(9) 171.0 1_565
O2W H2WB O1 0.85 1.96 2.771(10) 158.5 .
O3W H3WA O2 0.85 1.97 2.806(7) 167.2 .
O4W H4WA O2 0.85 1.94 2.789(9) 178.2 .
O4W H4WB O4W 0.85 1.86 2.710(13) 178.4 2
O4W H4WC O4W 0.85 2.17 2.796(12) 130.8 3
